data_1504777
loop_
_publ_author_name
'Suzuki, Yoshitake'
'Okamoto, Toshihiro'
'Wakamiya, Atsushi'
'Yamaguchi, Shigehiro'

_publ_section_title
;
 Electronic modulation of fused oligothiophenes by chemical oxidation.
;
_journal_issue 16
_journal_name_full 'Organic letters'
_journal_page_first 3393
_journal_page_last 3396
_journal_paper_doi 10.1021/ol801136k
_journal_volume 10
_journal_year 2008
_chemical_formula_sum 'C12 H4 O2 S5'
_chemical_formula_weight 340.45
_chemical_name_common TD3T
_chemical_name_systematic
; 
 ? 
;
_space_group_IT_number 2
_symmetry_cell_setting triclinic
_symmetry_space_group_name_Hall '-P 1'
_symmetry_space_group_name_H-M 'P -1'
_atom_sites_solution_hydrogens geom
_atom_sites_solution_primary direct
_atom_sites_solution_secondary difmap
_audit_creation_method SHELXL-97
_cell_angle_alpha 89.950(6)
_cell_angle_beta 85.439(6)
_cell_angle_gamma 84.830(6)
_cell_formula_units_Z 2
_cell_length_a 7.2532(18)
_cell_length_b 7.703(2)
_cell_length_c 10.868(3)
_cell_measurement_reflns_used 1367
_cell_measurement_temperature 100(2)
_cell_measurement_theta_max 27.4797
_cell_measurement_theta_min 3.2440
_cell_volume 602.8(3)
_computing_molecular_graphics 'ORTEP 3 for windows'
_computing_structure_refinement 'SHELXL-97 (Sheldrick, 1997)'
_computing_structure_solution 'SHELXS-97 (Sheldrick, 1990)'
_diffrn_ambient_temperature 100(2)
_diffrn_measured_fraction_theta_full 0.976
_diffrn_measured_fraction_theta_max 0.976
_diffrn_measurement_device_type
;
Saturn70 CCD (4x4 bin mode) with MicroMax-007
;
_diffrn_radiation_monochromator graphite
_diffrn_radiation_source 'fine-focus sealed tube'
_diffrn_radiation_type MoK\a
_diffrn_radiation_wavelength 0.71070
_diffrn_reflns_av_R_equivalents 0.0205
_diffrn_reflns_av_sigmaI/netI 0.0330
_diffrn_reflns_limit_h_max 8
_diffrn_reflns_limit_h_min -8
_diffrn_reflns_limit_k_max 9
_diffrn_reflns_limit_k_min -9
_diffrn_reflns_limit_l_max 11
_diffrn_reflns_limit_l_min -13
_diffrn_reflns_number 4223
_diffrn_reflns_theta_full 25.49
_diffrn_reflns_theta_max 25.49
_diffrn_reflns_theta_min 3.24
_exptl_absorpt_coefficient_mu 0.951
_exptl_absorpt_correction_T_max 0.9812
_exptl_absorpt_correction_T_min 0.8705
_exptl_absorpt_correction_type multi-scan
_exptl_absorpt_process_details 'Jacobson, R. (1998) Private communication'
_exptl_crystal_colour yellow
_exptl_crystal_density_diffrn 1.876
_exptl_crystal_density_method 'not measured'
_exptl_crystal_description 'plate '
_exptl_crystal_F_000 344
_exptl_crystal_size_max 0.15
_exptl_crystal_size_mid 0.03
_exptl_crystal_size_min 0.02
_refine_diff_density_max 0.316
_refine_diff_density_min -0.415
_refine_diff_density_rms 0.066
_refine_ls_extinction_coef none
_refine_ls_extinction_method none
_refine_ls_goodness_of_fit_ref 1.035
_refine_ls_hydrogen_treatment none
_refine_ls_matrix_type full
_refine_ls_number_parameters 173
_refine_ls_number_reflns 2200
_refine_ls_number_restraints 0
_refine_ls_restrained_S_all 1.035
_refine_ls_R_factor_all 0.0411
_refine_ls_R_factor_gt 0.0292
_refine_ls_shift/su_max 0.000
_refine_ls_shift/su_mean 0.000
_refine_ls_structure_factor_coef Fsqd
_refine_ls_weighting_details 'calc w=1/[\s^2^(Fo^2^)+(0.0406P)^2^+0.0000P] where P=(Fo^2^+2Fc^2^)/3'
_refine_ls_weighting_scheme calc
_refine_ls_wR_factor_gt 0.0686
_refine_ls_wR_factor_ref 0.0742
_reflns_number_gt 1702
_reflns_number_total 2200
_reflns_threshold_expression >2sigma(I)
_cod_data_source_file ol801136k-file004.cif
_cod_data_source_block comp2b
_cod_original_sg_symbol_H-M P-1
_cod_database_code 1504777

loop_
_symmetry_equiv_pos_as_xyz
'x, y, z'
'-x, -y, -z'

loop_
_atom_site_label
_atom_site_type_symbol
_atom_site_fract_x
_atom_site_fract_y
_atom_site_fract_z
_atom_site_U_iso_or_equiv
_atom_site_adp_type
_atom_site_occupancy
_atom_site_symmetry_multiplicity
_atom_site_calc_flag
_atom_site_refinement_flags
S1 S 0.28446(8) 0.58398(7) 0.24712(5) 0.01368(15) Uani 1 1 d .
S2 S 0.20072(8) 0.86730(7) 0.55522(5) 0.01768(16) Uani 1 1 d .
S3 S 0.16859(8) 0.60042(7) 0.88980(5) 0.01746(16) Uani 1 1 d .
S4 S 0.25659(8) 0.32180(7) 0.58600(5) 0.01598(15) Uani 1 1 d .
S5 S 0.34717(8) 0.04592(7) 0.29069(5) 0.01758(16) Uani 1 1 d .
O1 O 0.1116(2) 0.66535(19) 0.20897(14) 0.0197(4) Uani 1 1 d .
O2 O 0.4495(2) 0.66613(19) 0.20724(14) 0.0189(4) Uani 1 1 d .
C1 C 0.2667(3) 0.5462(3) 0.40854(19) 0.0132(5) Uani 1 1 d .
C2 C 0.2348(3) 0.6470(3) 0.5183(2) 0.0141(5) Uani 1 1 d .
C3 C 0.1772(3) 0.8185(3) 0.7117(2) 0.0148(5) Uani 1 1 d .
C4 C 0.1425(3) 0.9224(3) 0.8202(2) 0.0193(5) Uani 1 1 d .
H1 H 0.1270 1.0462 0.8214 0.023 Uiso 1 1 calc R
C5 C 0.1346(3) 0.8204(3) 0.9221(2) 0.0192(5) Uani 1 1 d .
H2 H 0.1124 0.8661 1.0036 0.023 Uiso 1 1 calc R
C6 C 0.1949(3) 0.6408(3) 0.73425(19) 0.0142(5) Uani 1 1 d .
C7 C 0.2259(3) 0.5418(3) 0.6233(2) 0.0135(5) Uani 1 1 d .
C8 C 0.2804(3) 0.3704(3) 0.43179(19) 0.0139(5) Uani 1 1 d .
C9 C 0.3086(3) 0.2639(3) 0.3207(2) 0.0140(5) Uani 1 1 d .
C10 C 0.3692(3) 0.0827(3) 0.1347(2) 0.0184(5) Uani 1 1 d .
H3 H 0.3914 -0.0081 0.0748 0.022 Uiso 1 1 calc R
C11 C 0.3515(3) 0.2555(3) 0.1050(2) 0.0169(5) Uani 1 1 d .
H4 H 0.3623 0.3000 0.0235 0.020 Uiso 1 1 calc R
C12 C 0.3148(3) 0.3585(3) 0.2136(2) 0.0142(5) Uani 1 1 d .

loop_
_atom_site_aniso_label
_atom_site_aniso_U_11
_atom_site_aniso_U_22
_atom_site_aniso_U_33
_atom_site_aniso_U_23
_atom_site_aniso_U_13
_atom_site_aniso_U_12
S1 0.0203(3) 0.0111(3) 0.0094(3) -0.0001(2) -0.0005(2) -0.0006(2)
S2 0.0291(4) 0.0118(3) 0.0112(3) -0.0003(2) 0.0007(3) 0.0013(2)
S3 0.0240(3) 0.0181(3) 0.0098(3) 0.0002(2) 0.0004(2) -0.0009(3)
S4 0.0259(3) 0.0117(3) 0.0102(3) 0.0003(2) 0.0004(2) -0.0020(2)
S5 0.0264(3) 0.0118(3) 0.0141(3) -0.0015(2) 0.0021(3) -0.0021(2)
O1 0.0241(9) 0.0166(8) 0.0183(9) 0.0026(7) -0.0036(7) 0.0009(7)
O2 0.0231(9) 0.0152(8) 0.0185(9) 0.0005(6) 0.0022(7) -0.0043(7)
C1 0.0146(12) 0.0165(12) 0.0081(11) 0.0002(9) 0.0003(9) -0.0011(10)
C2 0.0150(12) 0.0139(11) 0.0133(12) -0.0022(9) -0.0009(9) -0.0015(9)
C3 0.0167(12) 0.0164(12) 0.0114(12) 0.0011(9) 0.0011(10) -0.0035(10)
C4 0.0243(14) 0.0177(12) 0.0155(13) -0.0031(10) 0.0016(11) -0.0015(10)
C5 0.0219(13) 0.0225(13) 0.0128(12) -0.0077(9) 0.0000(10) -0.0006(10)
C6 0.0154(12) 0.0159(12) 0.0114(12) 0.0005(9) -0.0007(9) -0.0017(10)
C7 0.0157(12) 0.0118(11) 0.0130(12) -0.0006(9) -0.0006(9) -0.0021(9)
C8 0.0160(12) 0.0143(11) 0.0111(11) 0.0000(9) -0.0001(9) -0.0010(9)
C9 0.0159(12) 0.0143(11) 0.0117(12) -0.0004(9) 0.0007(9) -0.0022(9)
C10 0.0246(13) 0.0190(12) 0.0110(12) -0.0043(9) 0.0012(10) -0.0011(11)
C11 0.0209(13) 0.0197(12) 0.0098(12) -0.0012(9) 0.0010(10) -0.0025(10)
C12 0.0159(12) 0.0136(11) 0.0132(12) -0.0005(9) -0.0015(10) -0.0020(9)

loop_
_atom_type_symbol
_atom_type_description
_atom_type_scat_dispersion_real
_atom_type_scat_dispersion_imag
_atom_type_scat_source
C C 0.0033 0.0016 'International Tables Vol C Tables 4.2.6.8 and 6.1.1.4'
H H 0.0000 0.0000 'International Tables Vol C Tables 4.2.6.8 and 6.1.1.4'
O O 0.0106 0.0060 'International Tables Vol C Tables 4.2.6.8 and 6.1.1.4'
S S 0.1246 0.1234 'International Tables Vol C Tables 4.2.6.8 and 6.1.1.4'

loop_
_geom_angle_atom_site_label_1
_geom_angle_atom_site_label_2
_geom_angle_atom_site_label_3
_geom_angle
O2 S1 O1 116.46(9)
O2 S1 C12 110.59(10)
O1 S1 C12 112.54(10)
O2 S1 C1 112.19(10)
O1 S1 C1 110.41(10)
C12 S1 C1 92.11(10)
C2 S2 C3 90.62(10)
C6 S3 C5 91.07(11)
C8 S4 C7 90.62(10)
C9 S5 C10 91.29(11)
C8 C1 C2 112.2(2)
C8 C1 S1 110.33(16)
C2 C1 S1 137.41(17)
C7 C2 C1 111.68(19)
C7 C2 S2 112.14(17)
C1 C2 S2 136.16(17)
C6 C3 C4 113.8(2)
C6 C3 S2 112.86(17)
C4 C3 S2 133.35(18)
C5 C4 C3 110.6(2)
C4 C5 S3 113.75(17)
C3 C6 C7 111.90(19)
C3 C6 S3 110.82(17)
C7 C6 S3 137.26(17)
C2 C7 C6 112.45(19)
C2 C7 S4 112.03(17)
C6 C7 S4 135.51(17)
C1 C8 C9 113.3(2)
C1 C8 S4 113.47(17)
C9 C8 S4 133.17(17)
C12 C9 C8 113.8(2)
C12 C9 S5 111.15(17)
C8 C9 S5 134.95(17)
C11 C10 S5 113.38(17)
C10 C11 C12 110.1(2)
C9 C12 C11 114.1(2)
C9 C12 S1 110.38(17)
C11 C12 S1 135.47(17)

loop_
_geom_bond_atom_site_label_1
_geom_bond_atom_site_label_2
_geom_bond_distance
S1 O2 1.4403(16)
S1 O1 1.4415(16)
S1 C12 1.766(2)
S1 C1 1.775(2)
S2 C2 1.735(2)
S2 C3 1.740(2)
S3 C6 1.717(2)
S3 C5 1.723(2)
S4 C8 1.716(2)
S4 C7 1.734(2)
S5 C9 1.705(2)
S5 C10 1.716(2)
C1 C8 1.374(3)
C1 C2 1.416(3)
C2 C7 1.400(3)
C3 C6 1.387(3)
C3 C4 1.419(3)
C4 C5 1.358(3)
C6 C7 1.419(3)
C8 C9 1.450(3)
C9 C12 1.373(3)
C10 C11 1.366(3)
C11 C12 1.417(3)

loop_
_geom_torsion_atom_site_label_1
_geom_torsion_atom_site_label_2
_geom_torsion_atom_site_label_3
_geom_torsion_atom_site_label_4
_geom_torsion
O2 S1 C1 C8 -114.28(17)
O1 S1 C1 C8 114.02(16)
C12 S1 C1 C8 -1.01(18)
O2 S1 C1 C2 69.0(3)
O1 S1 C1 C2 -62.7(3)
C12 S1 C1 C2 -177.7(3)
C8 C1 C2 C7 0.2(3)
S1 C1 C2 C7 176.83(19)
C8 C1 C2 S2 -178.65(19)
S1 C1 C2 S2 -2.0(4)
C3 S2 C2 C7 0.65(18)
C3 S2 C2 C1 179.5(2)
C2 S2 C3 C6 0.04(18)
C2 S2 C3 C4 -179.4(2)
C6 C3 C4 C5 -0.1(3)
S2 C3 C4 C5 179.37(19)
C3 C4 C5 S3 0.1(3)
C6 S3 C5 C4 -0.04(19)
C4 C3 C6 C7 178.88(19)
S2 C3 C6 C7 -0.7(3)
C4 C3 C6 S3 0.1(3)
S2 C3 C6 S3 -179.51(11)
C5 S3 C6 C3 -0.02(18)
C5 S3 C6 C7 -178.4(3)
C1 C2 C7 C6 179.70(19)
S2 C2 C7 C6 -1.2(3)
C1 C2 C7 S4 0.0(3)
S2 C2 C7 S4 179.13(11)
C3 C6 C7 C2 1.2(3)
S3 C6 C7 C2 179.6(2)
C3 C6 C7 S4 -179.20(19)
S3 C6 C7 S4 -0.8(4)
C8 S4 C7 C2 -0.14(18)
C8 S4 C7 C6 -179.7(2)
C2 C1 C8 C9 178.57(18)
S1 C1 C8 C9 1.0(2)
C2 C1 C8 S4 -0.3(3)
S1 C1 C8 S4 -177.88(11)
C7 S4 C8 C1 0.25(18)
C7 S4 C8 C9 -178.3(2)
C1 C8 C9 C12 -0.4(3)
S4 C8 C9 C12 178.16(18)
C1 C8 C9 S5 175.79(19)
S4 C8 C9 S5 -5.6(4)
C10 S5 C9 C12 -0.57(18)
C10 S5 C9 C8 -176.9(2)
C9 S5 C10 C11 1.15(19)
S5 C10 C11 C12 -1.4(3)
C8 C9 C12 C11 177.02(19)
S5 C9 C12 C11 -0.1(3)
C8 C9 C12 S1 -0.4(2)
S5 C9 C12 S1 -177.49(11)
C10 C11 C12 C9 1.0(3)
C10 C11 C12 S1 177.45(19)
O2 S1 C12 C9 115.46(16)
O1 S1 C12 C9 -112.37(17)
C1 S1 C12 C9 0.78(17)
O2 S1 C12 C11 -61.1(3)
O1 S1 C12 C11 71.0(3)
C1 S1 C12 C11 -175.8(2)
